data_7055849
loop_
_publ_author_name
'Fan, Liming'
'Fan, Weiliu'
'Li, Bin'
'Zhao, Xian'
'Zhang, Xiutang'

_publ_section_title
;
 W-shaped 1,3-di(2,4-dicarboxyphenyl)benzene based lanthanide coordination
 polymers with tunable white light emission
;
_journal_issue 12
_journal_name_full 'New J. Chem.'
_journal_page_first 10440
_journal_paper_doi 10.1039/C6NJ00294C
_journal_volume 40
_journal_year 2016
_chemical_formula_moiety 'C45 H31 O23 Tb3, 12(H2 O)'
_chemical_formula_sum 'C45 H55 O35 Tb3'
_chemical_formula_weight 1632.65
_space_group_crystal_system tetragonal
_space_group_IT_number 122
_space_group_name_Hall 'I -4 2bw'
_space_group_name_H-M_alt 'I -4 2 d'
_symmetry_space_group_name_Hall 'I -4 2bw'
_symmetry_space_group_name_H-M 'I -4 2 d'
_atom_sites_solution_hydrogens mixed
_audit_creation_date 2016-10-22
_audit_creation_method
;
Olex2 1.2-beta
(compiled 2016.09.09 svn.r3337 for OlexSys, GUI svn.r5227)
;
_audit_update_record
;
2016-10-24 deposited with the CCDC.
2016-10-31 downloaded from the CCDC.
;
_cell_angle_alpha 90
_cell_angle_beta 90
_cell_angle_gamma 90
_cell_formula_units_Z 8
_cell_length_a 14.1842(14)
_cell_length_b 14.1842(14)
_cell_length_c 63.709(9)
_cell_measurement_reflns_used 9846
_cell_measurement_temperature 296.15
_cell_measurement_theta_max 26.726
_cell_measurement_theta_min 3.124
_cell_volume 12818(3)
_computing_cell_refinement 'SAINT v8.34A (Bruker, 2013)'
_computing_data_collection 'SAINT v8.34A (Bruker, 2013)'
_computing_data_reduction 'SAINT v8.34A (Bruker, 2013)'
_computing_molecular_graphics 'Olex2 (Dolomanov et al., 2009)'
_computing_publication_material 'Olex2 (Dolomanov et al., 2009)'
_computing_structure_refinement 'ShelXL (Sheldrick, 2015)'
_computing_structure_solution 'ShelXS (Sheldrick, 2015)'
_diffrn_ambient_temperature 296.15
_diffrn_measured_fraction_theta_full 0.997
_diffrn_measured_fraction_theta_max 0.997
_diffrn_measurement_device_type 'Bruker P4'
_diffrn_radiation_type MoK\a
_diffrn_radiation_wavelength 0.71073
_diffrn_reflns_av_R_equivalents 0.2025
_diffrn_reflns_av_unetI/netI 0.0789
_diffrn_reflns_Laue_measured_fraction_full 0.997
_diffrn_reflns_Laue_measured_fraction_max 0.997
_diffrn_reflns_limit_h_max 17
_diffrn_reflns_limit_h_min -17
_diffrn_reflns_limit_k_max 17
_diffrn_reflns_limit_k_min -17
_diffrn_reflns_limit_l_max 79
_diffrn_reflns_limit_l_min -79
_diffrn_reflns_number 84991
_diffrn_reflns_point_group_measured_fraction_full 0.998
_diffrn_reflns_point_group_measured_fraction_max 0.998
_diffrn_reflns_theta_full 25.242
_diffrn_reflns_theta_max 26.373
_diffrn_reflns_theta_min 2.943
_exptl_absorpt_coefficient_mu 3.363
_exptl_absorpt_correction_T_max 0.7395
_exptl_absorpt_correction_T_min 0.5229
_exptl_absorpt_correction_type multi-scan
_exptl_absorpt_process_details
;
SADABS-2012/1 (Bruker,2012) was used for absorption correction.
wR2(int) was 0.1331 before and 0.1100 after correction.
The Ratio of minimum to maximum transmission is 0.7071.
The \l/2 correction factor is 0.0015.
;
_exptl_crystal_colour colourless
_exptl_crystal_colour_primary colourless
_exptl_crystal_density_diffrn 1.692
_exptl_crystal_description block
_exptl_crystal_F_000 6400
_exptl_crystal_size_max 0.291
_exptl_crystal_size_mid 0.107
_exptl_crystal_size_min 0.093
_refine_diff_density_max 1.821
_refine_diff_density_min -2.192
_refine_diff_density_rms 0.237
_refine_ls_abs_structure_details
;
 Refined as an inversion twin.
;
_refine_ls_abs_structure_Flack 0.20(5)
_refine_ls_extinction_method none
_refine_ls_goodness_of_fit_ref 1.100
_refine_ls_hydrogen_treatment constr
_refine_ls_matrix_type full
_refine_ls_number_parameters 333
_refine_ls_number_reflns 6562
_refine_ls_number_restraints 344
_refine_ls_restrained_S_all 1.087
_refine_ls_R_factor_all 0.0955
_refine_ls_R_factor_gt 0.0815
_refine_ls_shift/su_max 0.001
_refine_ls_shift/su_mean 0.000
_refine_ls_structure_factor_coef Fsqd
_refine_ls_weighting_details 'w=1/[\s^2^(Fo^2^)+(0.0433P)^2^+667.8850P] where P=(Fo^2^+2Fc^2^)/3'
_refine_ls_weighting_scheme calc
_refine_ls_wR_factor_gt 0.1772
_refine_ls_wR_factor_ref 0.1842
_reflns_Friedel_coverage 0.831
_reflns_Friedel_fraction_full 0.999
_reflns_Friedel_fraction_max 0.999
_reflns_number_gt 5611
_reflns_number_total 6562
_reflns_threshold_expression 'I > 2\s(I)'
_cod_data_source_file c6nj00294c2.cif
_cod_data_source_block 3-Tb
_cod_depositor_comments 'Adding full bibliography for 7055848--7055851.cif.'
_cod_database_code 7055849
_shelx_space_group_comment
;
The symmetry employed for this shelxl refinement is uniquely defined
by the following loop, which should always be used as a source of
symmetry information in preference to the above space-group names.
They are only intended as comments.
;
_olex2_refinement_description
;
1. Twinned data refinement
 Scales: 0.80(5) 0.20(5)
2. Fixed Uiso
 At 1.2 times of:
  All C(H) groups
 At 1.5 times of:
  All O(H) groups, All O(H,H) groups
3. Restrained distances
 C5-C20
 1.4 with sigma of 0.02
 C19-C1
 1.4 with sigma of 0.02
 O9-O2WA
 2.6 with sigma of 0.02
 O1W-O2W
 2.6 with sigma of 0.02
 O2W-Tb2 \\sim Tb2-O2WA
 with sigma of 0.02
4. Uiso/Uaniso restraints and constraints
Uanis(O4) \\sim Ueq, Uanis(O6) \\sim Ueq: with sigma of 0.005 and sigma for
terminal atoms of 0.01
5. Rigid body (RIGU) restrains
 All non-hydrogen atoms
 with sigma for 1-2 distances of 0.004 and sigma for 1-3 distances of 0.004
6. Others
 Sof(O2WA)=Sof(H2WC)=Sof(H2WD)=1-FVAR(1)
 Sof(O2W)=Sof(H2WA)=Sof(H2WB)=FVAR(1)
7.a Riding coordinates:
 O1W(H1WA,H1WB), O2W(H2WA,H2WB), O2WA(H2WC,H2WD), O3W(H3W)
7.b Aromatic/amide H refined with riding coordinates:
 C2(H2), C3(H3), C6(H6), C8(H8), C9(H9), C10(H10), C12(H12), C14(H14),
 C15(H15), C17(H17), C23(H23)
;
_shelx_shelxl_version_number 2014/7
_olex2_submission_special_instructions 'No special instructions were received'

loop_
_space_group_symop_operation_xyz
'x, y, z'
'-x, -y, z'
'y, -x, -z'
'-y, x, -z'
'-x+1/2, y, -z+3/4'
'x+1/2, -y, -z+3/4'
'-y+1/2, -x, z+3/4'
'y+1/2, x, z+3/4'
'x+1/2, y+1/2, z+1/2'
'-x+1/2, -y+1/2, z+1/2'
'y+1/2, -x+1/2, -z+1/2'
'-y+1/2, x+1/2, -z+1/2'
'-x+1, y+1/2, -z+5/4'
'x+1, -y+1/2, -z+5/4'
'-y+1, -x+1/2, z+5/4'
'y+1, x+1/2, z+5/4'

loop_
_atom_site_label
_atom_site_type_symbol
_atom_site_fract_x
_atom_site_fract_y
_atom_site_fract_z
_atom_site_U_iso_or_equiv
_atom_site_adp_type
_atom_site_occupancy
_atom_site_site_symmetry_order
_atom_site_calc_flag
_atom_site_refinement_flags_posn
_atom_site_refinement_flags_adp
_atom_site_refinement_flags_occupancy
_atom_site_disorder_assembly
_atom_site_disorder_group
Tb1 Tb 1.0000 0.0000 0.29020(2) 0.0209(3) Uani 1 2 d S TU P . .
Tb2 Tb 1.51608(10) 0.27873(8) 0.06209(2) 0.0447(4) Uani 1 1 d D U . . .
O1 O 1.1278(13) 0.0921(13) 0.2843(3) 0.043(4) Uani 1 1 d . U . . .
O1W O 1.6415(15) 0.1946(14) 0.0777(3) 0.060(5) Uani 1 1 d D U . . .
H1WA H 1.6954 0.2229 0.0752 0.090 Uiso 1 1 d R . . . .
H1WB H 1.6452 0.1370 0.0727 0.090 Uiso 1 1 d R . . . .
O2 O 1.2843(13) 0.1150(16) 0.2828(3) 0.055(5) Uani 1 1 d . U . . .
O2W O 1.657(3) 0.366(3) 0.0658(10) 0.088(11) Uani 0.47(6) 1 d D U . A 1
H2WA H 1.6925 0.3845 0.0567 0.131 Uiso 0.47(6) 1 d R . . A 1
H2WB H 1.6640 0.4027 0.0769 0.131 Uiso 0.47(6) 1 d R . . A 1
O2WA O 1.616(3) 0.400(3) 0.0736(7) 0.085(10) Uani 0.53(6) 1 d D U . A 2
H2WC H 1.6335 0.4235 0.0859 0.128 Uiso 0.53(6) 1 d R . . A 2
H2WD H 1.6553 0.4180 0.0651 0.128 Uiso 0.53(6) 1 d R . . A 2
O3 O 1.4032(12) 0.2550(12) 0.2148(3) 0.040(4) Uani 1 1 d . U . . .
O3W O 1.0000 0.0000 0.2524(3) 0.068(7) Uani 1 2 d S TU P . .
H3W H 1.0361 0.0292 0.2443 0.102 Uiso 1 1 d R . . . .
O4 O 1.3751(12) 0.4039(12) 0.2204(2) 0.032(3) Uani 1 1 d . U . . .
O5 O 1.3901(10) 0.5055(13) 0.18059(18) 0.030(3) Uani 1 1 d . U . . .
O6 O 1.4598(9) 0.3677(9) 0.1791(2) 0.020(3) Uani 1 1 d . U . . .
O7 O 1.498(2) 0.3227(12) 0.0983(2) 0.054(4) Uani 1 1 d . U . . .
O8 O 1.3582(13) 0.3178(13) 0.0791(2) 0.043(4) Uani 1 1 d . U . . .
O9 O 1.4686(18) 0.4322(15) 0.0515(3) 0.083(6) Uani 1 1 d D U . . .
C1 C 1.1923(18) 0.2058(17) 0.2588(3) 0.038(5) Uani 1 1 d D U . . .
C2 C 1.1099(18) 0.234(2) 0.2540(3) 0.044(6) Uani 1 1 d . U . . .
H2 H 1.0584 0.2107 0.2614 0.053 Uiso 1 1 calc R . . . .
C3 C 1.095(2) 0.302(2) 0.2368(4) 0.051(7) Uani 1 1 d . U . . .
H3 H 1.0357 0.3257 0.2334 0.061 Uiso 1 1 calc R . . . .
C4 C 1.1829(19) 0.329(2) 0.2255(3) 0.041(5) Uani 1 1 d . U . . .
C5 C 1.2631(16) 0.2910(17) 0.2310(3) 0.034(4) Uani 1 1 d D U . . .
C6 C 1.274(2) 0.227(2) 0.2477(5) 0.057(7) Uani 1 1 d . U . . .
H6 H 1.3320 0.2000 0.2511 0.068 Uiso 1 1 calc R . . . .
C7 C 1.1665(17) 0.3991(19) 0.2079(3) 0.037(5) Uani 1 1 d . U . . .
C8 C 1.1191(15) 0.4822(19) 0.2092(3) 0.039(5) Uani 1 1 d . U . . .
H8 H 1.0959 0.5007 0.2222 0.047 Uiso 1 1 calc R . . . .
C9 C 1.104(2) 0.540(2) 0.1925(4) 0.069(9) Uani 1 1 d . U . . .
H9 H 1.0661 0.5931 0.1933 0.082 Uiso 1 1 calc R . . . .
C10 C 1.149(2) 0.512(3) 0.1739(4) 0.084(11) Uani 1 1 d . U . . .
H10 H 1.1424 0.5512 0.1624 0.101 Uiso 1 1 calc R . . . .
C11 C 1.2005(19) 0.436(2) 0.1713(4) 0.051(6) Uani 1 1 d . U . . .
C12 C 1.2052(17) 0.379(2) 0.1880(4) 0.051(6) Uani 1 1 d . U . . .
H12 H 1.2364 0.3217 0.1864 0.061 Uiso 1 1 calc R . . . .
C13 C 1.2526(18) 0.415(2) 0.1516(3) 0.042(5) Uani 1 1 d . U . . .
C14 C 1.1992(19) 0.403(2) 0.1321(3) 0.043(6) Uani 1 1 d . U . . .
H14 H 1.1343 0.4108 0.1309 0.052 Uiso 1 1 calc R . . . .
C15 C 1.260(2) 0.378(2) 0.1152(4) 0.048(6) Uani 1 1 d . U . . .
H15 H 1.2311 0.3692 0.1022 0.057 Uiso 1 1 calc R . . . .
C16 C 1.3497(19) 0.3650(17) 0.1159(3) 0.034(4) Uani 1 1 d . U . . .
C17 C 1.3981(18) 0.3799(15) 0.1343(3) 0.030(4) Uani 1 1 d . U . . .
H17 H 1.4631 0.3720 0.1351 0.036 Uiso 1 1 calc R . . . .
C18 C 1.3439(17) 0.4084(17) 0.1523(3) 0.034(5) Uani 1 1 d . U . . .
C19 C 1.1990(18) 0.1344(18) 0.2753(3) 0.036(5) Uani 1 1 d D U . . .
C20 C 1.3533(16) 0.3207(18) 0.2209(3) 0.034(4) Uani 1 1 d D U . . .
C21 C 1.4029(15) 0.4258(15) 0.1720(3) 0.023(4) Uani 1 1 d . U . . .
C22 C 1.402(2) 0.3383(19) 0.0964(4) 0.043(5) Uani 1 1 d . U . . .
C23 C 1.5000 0.5000 0.0586(8) 0.094(14) Uani 1 2 d S TU P . .
H23 H 1.5000 0.5000 0.0732 0.113 Uiso 1 2 calc RS T P . .

loop_
_atom_site_aniso_label
_atom_site_aniso_U_11
_atom_site_aniso_U_22
_atom_site_aniso_U_33
_atom_site_aniso_U_23
_atom_site_aniso_U_13
_atom_site_aniso_U_12
Tb1 0.0235(7) 0.0264(7) 0.0129(5) 0.000 0.000 0.0011(7)
Tb2 0.0747(10) 0.0404(7) 0.0189(4) -0.0054(4) 0.0167(6) -0.0230(6)
O1 0.040(8) 0.055(10) 0.035(8) 0.009(7) 0.007(6) -0.015(7)
O1W 0.070(10) 0.063(10) 0.048(10) -0.006(8) 0.011(8) -0.020(8)
O2 0.037(8) 0.093(14) 0.033(9) 0.035(9) 0.001(6) -0.020(7)
O2W 0.104(14) 0.077(19) 0.08(2) -0.005(16) 0.023(12) -0.026(12)
O2WA 0.106(15) 0.071(16) 0.079(19) -0.023(13) 0.027(12) -0.028(11)
O3 0.052(9) 0.030(7) 0.040(9) 0.009(6) 0.019(7) -0.009(6)
O3W 0.11(2) 0.068(17) 0.023(8) 0.000 0.000 -0.02(2)
O4 0.040(6) 0.037(5) 0.021(5) 0.007(4) 0.004(5) -0.007(4)
O5 0.043(8) 0.022(6) 0.025(6) -0.004(6) -0.010(6) 0.011(6)
O6 0.020(5) 0.013(5) 0.026(5) 0.006(4) 0.005(4) -0.002(4)
O7 0.074(8) 0.065(10) 0.023(6) -0.012(6) 0.001(6) -0.002(8)
O8 0.062(8) 0.045(10) 0.022(6) -0.011(6) -0.001(6) 0.006(7)
O9 0.131(15) 0.054(9) 0.064(10) 0.010(8) 0.002(9) -0.028(9)
C1 0.044(8) 0.054(11) 0.014(7) 0.003(7) -0.005(6) -0.023(7)
C2 0.045(9) 0.065(13) 0.023(9) 0.013(9) 0.003(7) -0.018(8)
C3 0.048(10) 0.073(15) 0.033(10) 0.021(11) 0.005(7) -0.010(8)
C4 0.045(8) 0.059(11) 0.020(8) 0.008(8) 0.001(6) -0.015(7)
C5 0.044(7) 0.049(10) 0.010(7) 0.005(7) 0.004(5) -0.014(6)
C6 0.047(10) 0.087(16) 0.038(11) 0.036(12) 0.006(7) -0.012(8)
C7 0.029(10) 0.061(10) 0.022(7) 0.011(7) 0.009(6) -0.006(7)
C8 0.031(10) 0.059(11) 0.027(7) 0.007(7) 0.002(7) -0.015(8)
C9 0.08(2) 0.093(15) 0.030(9) 0.024(9) 0.026(10) 0.027(14)
C10 0.10(2) 0.128(17) 0.026(8) 0.028(10) 0.024(11) 0.065(18)
C11 0.039(11) 0.096(14) 0.018(6) 0.010(7) -0.004(6) 0.021(10)
C12 0.031(12) 0.104(14) 0.019(6) 0.013(7) 0.002(7) 0.036(11)
C13 0.034(7) 0.075(16) 0.017(6) 0.003(7) -0.002(5) -0.002(7)
C14 0.041(9) 0.065(17) 0.023(7) 0.004(8) -0.007(6) -0.002(8)
C15 0.051(9) 0.067(17) 0.025(8) 0.001(9) -0.004(6) -0.007(8)
C16 0.050(8) 0.034(12) 0.018(6) 0.002(6) -0.005(5) -0.011(7)
C17 0.047(9) 0.020(10) 0.022(6) 0.002(6) -0.004(6) -0.011(7)
C18 0.036(7) 0.041(12) 0.024(6) 0.002(6) -0.007(5) -0.001(6)
C19 0.037(8) 0.054(11) 0.016(8) 0.005(8) 0.001(6) -0.016(7)
C20 0.045(9) 0.038(7) 0.017(9) 0.012(6) 0.006(7) -0.005(6)
C21 0.027(8) 0.020(7) 0.023(7) 0.000(5) 0.002(6) 0.005(6)
C22 0.064(8) 0.039(12) 0.025(6) -0.002(6) 0.001(6) -0.016(7)
C23 0.13(4) 0.061(13) 0.09(3) 0.000 0.000 -0.026(16)

loop_
_atom_type_symbol
_atom_type_description
_atom_type_scat_dispersion_real
_atom_type_scat_dispersion_imag
_atom_type_scat_source
C C 0.0033 0.0016 'International Tables Vol C Tables 4.2.6.8 and 6.1.1.4'
H H 0.0000 0.0000 'International Tables Vol C Tables 4.2.6.8 and 6.1.1.4'
O O 0.0106 0.0060 'International Tables Vol C Tables 4.2.6.8 and 6.1.1.4'
Tb Tb -0.1723 4.1537 'International Tables Vol C Tables 4.2.6.8 and 6.1.1.4'

loop_
_geom_angle_atom_site_label_1
_geom_angle_atom_site_label_2
_geom_angle_atom_site_label_3
_geom_angle
_geom_angle_site_symmetry_1
_geom_angle_site_symmetry_3
O1 Tb1 O1 160.9(9) . 2_755
O1 Tb1 O3W 80.4(4) 2_755 .
O1 Tb1 O3W 80.4(4) . .
O1 Tb1 O4 89.0(7) . 11_565
O1 Tb1 O4 85.6(7) . 12_635
O1 Tb1 O4 89.0(7) 2_755 12_635
O1 Tb1 O4 85.6(7) 2_755 11_565
O1 Tb1 O5 74.4(6) . 11_565
O1 Tb1 O5 74.4(6) 2_755 12_635
O1 Tb1 O5 121.5(6) . 12_635
O1 Tb1 O5 121.5(6) 2_755 11_565
O1 Tb1 O6 72.2(5) . 12_635
O1 Tb1 O6 122.7(5) . 11_565
O1 Tb1 O6 122.7(5) 2_755 12_635
O1 Tb1 O6 72.2(5) 2_755 11_565
O1 Tb1 C21 98.7(6) . 11_565
O1 Tb1 C21 96.8(6) . 12_635
O1 Tb1 C21 96.8(6) 2_755 11_565
O1 Tb1 C21 98.7(6) 2_755 12_635
O3W Tb1 O5 140.0(3) . 12_635
O3W Tb1 O5 140.0(3) . 11_565
O3W Tb1 O6 134.9(3) . 12_635
O3W Tb1 O6 134.9(3) . 11_565
O3W Tb1 C21 144.2(4) . 11_565
O3W Tb1 C21 144.2(4) . 12_635
O4 Tb1 O3W 73.3(4) 12_635 .
O4 Tb1 O3W 73.3(4) 11_565 .
O4 Tb1 O4 146.5(7) 12_635 11_565
O4 Tb1 O5 75.7(5) 11_565 11_565
O4 Tb1 O5 133.5(6) 11_565 12_635
O4 Tb1 O5 133.5(6) 12_635 11_565
O4 Tb1 O5 75.7(5) 12_635 12_635
O4 Tb1 O6 69.6(5) 12_635 12_635
O4 Tb1 O6 139.1(5) 12_635 11_565
O4 Tb1 O6 69.6(5) 11_565 11_565
O4 Tb1 O6 139.1(5) 11_565 12_635
O4 Tb1 C21 142.5(5) 11_565 12_635
O4 Tb1 C21 71.0(6) 11_565 11_565
O4 Tb1 C21 71.0(6) 12_635 12_635
O4 Tb1 C21 142.5(5) 12_635 11_565
O5 Tb1 O5 80.0(7) 11_565 12_635
O5 Tb1 O6 64.5(5) 11_565 12_635
O5 Tb1 O6 64.5(5) 12_635 11_565
O5 Tb1 O6 49.4(5) 11_565 11_565
O5 Tb1 O6 49.4(5) 12_635 12_635
O5 Tb1 C21 70.4(5) 12_635 11_565
O5 Tb1 C21 24.7(5) 11_565 11_565
O5 Tb1 C21 70.4(5) 11_565 12_635
O5 Tb1 C21 24.7(5) 12_635 12_635
O6 Tb1 O6 90.2(5) 12_635 11_565
O6 Tb1 C21 24.6(5) 12_635 12_635
O6 Tb1 C21 76.3(5) 12_635 11_565
O6 Tb1 C21 76.3(5) 11_565 12_635
O6 Tb1 C21 24.6(5) 11_565 11_565
C21 Tb1 C21 71.5(8) 11_565 12_635
O1W Tb2 O2W 65.3(9) . .
O1W Tb2 O3 134.8(6) . 14_454
O1W Tb2 O7 78.8(7) . .
O1W Tb2 O8 126.3(6) . .
O1W Tb2 O9 142.8(8) . .
O1W Tb2 C22 104.8(7) . .
O2 Tb2 O1W 84.3(7) 8_644 .
O2 Tb2 O2W 63.5(17) 8_644 .
O2 Tb2 O2WA 82.1(14) 8_644 .
O2 Tb2 O3 80.7(6) 8_644 14_454
O2 Tb2 O7 145.1(8) 8_644 .
O2 Tb2 O8 149.4(7) 8_644 .
O2 Tb2 O9 84.9(8) 8_644 .
O2 Tb2 C22 160.8(7) 8_644 .
O2W Tb2 O3 138.0(14) . 14_454
O2W Tb2 O7 81.7(17) . .
O2W Tb2 O8 126.0(16) . .
O2W Tb2 O9 78.0(11) . .
O2W Tb2 C22 104.5(17) . .
O2WA Tb2 O1W 77.6(11) . .
O2WA Tb2 O3 140.7(10) . 14_454
O2WA Tb2 O7 64.6(14) . .
O2WA Tb2 O8 103.7(14) . .
O2WA Tb2 O9 65.6(9) . .
O2WA Tb2 C22 83.4(14) . .
O3 Tb2 O7 132.0(8) 14_454 .
O3 Tb2 O8 76.1(6) 14_454 .
O3 Tb2 C22 103.1(7) 14_454 .
O6 Tb2 O1W 72.7(6) 14_454 .
O6 Tb2 O2 115.8(6) 14_454 8_644
O6 Tb2 O2W 137.9(10) 14_454 .
O6 Tb2 O2WA 142.9(10) 14_454 .
O6 Tb2 O3 76.1(5) 14_454 14_454
O6 Tb2 O7 88.0(6) 14_454 .
O6 Tb2 O8 77.7(5) 14_454 .
O6 Tb2 O9 143.1(7) 14_454 .
O6 Tb2 C22 83.3(6) 14_454 .
O7 Tb2 O8 56.2(7) . .
O7 Tb2 C22 29.3(8) . .
O8 Tb2 C22 27.0(7) . .
O9 Tb2 O3 77.8(7) . 14_454
O9 Tb2 O7 90.4(7) . .
O9 Tb2 O8 70.9(7) . .
O9 Tb2 C22 77.6(8) . .
C19 O1 Tb1 162.9(16) . .
Tb2 O1W H1WA 110.4 . .
Tb2 O1W H1WB 111.3 . .
H1WA O1W H1WB 108.0 . .
C19 O2 Tb2 112.4(13) . 16_534
Tb2 O2W H2WA 128.3 . .
Tb2 O2W H2WB 118.8 . .
H2WA O2W H2WB 107.9 . .
Tb2 O2WA H2WC 136.1 . .
Tb2 O2WA H2WD 115.1 . .
H2WC O2WA H2WD 106.5 . .
C20 O3 Tb2 139.5(14) . 14_454
Tb1 O3W H3W 127.9 . .
C20 O4 Tb1 139.9(15) . 11_665
C21 O5 Tb1 102.1(12) . 11_665
Tb2 O6 Tb1 111.7(5) 14_454 11_665
C21 O6 Tb1 86.6(12) . 11_665
C21 O6 Tb2 156.6(14) . 14_454
C22 O7 Tb2 93.4(13) . .
C22 O8 Tb2 89.6(16) . .
C23 O9 Tb2 123(2) . .
C2 C1 C6 125(2) . .
C2 C1 C19 117(2) . .
C6 C1 C19 117(2) . .
C1 C2 H2 119.5 . .
C1 C2 C3 121(2) . .
C3 C2 H2 119.5 . .
C2 C3 H3 123.1 . .
C2 C3 C4 114(2) . .
C4 C3 H3 123.1 . .
C3 C4 C7 113(2) . .
C5 C4 C3 120(2) . .
C5 C4 C7 127(2) . .
C4 C5 C6 124(2) . .
C4 C5 C20 121(2) . .
C6 C5 C20 114(2) . .
C1 C6 C5 115(2) . .
C1 C6 H6 122.3 . .
C5 C6 H6 122.3 . .
C8 C7 C4 127(2) . .
C8 C7 C12 115(2) . .
C12 C7 C4 118(2) . .
C7 C8 H8 118.2 . .
C9 C8 C7 124(2) . .
C9 C8 H8 118.2 . .
C8 C9 H9 122.6 . .
C8 C9 C10 115(3) . .
C10 C9 H9 122.6 . .
C9 C10 H10 116.8 . .
C11 C10 C9 126(3) . .
C11 C10 H10 116.8 . .
C10 C11 C12 115(2) . .
C10 C11 C13 124(2) . .
C12 C11 C13 122(3) . .
C7 C12 H12 117.5 . .
C11 C12 C7 125(3) . .
C11 C12 H12 117.5 . .
C14 C13 C11 119(2) . .
C18 C13 C11 119(2) . .
C18 C13 C14 122(2) . .
C13 C14 H14 124.5 . .
C15 C14 C13 111(2) . .
C15 C14 H14 124.5 . .
C14 C15 H15 116.4 . .
C16 C15 C14 127(2) . .
C16 C15 H15 116.4 . .
C15 C16 C17 120(2) . .
C15 C16 C22 120(2) . .
C17 C16 C22 120(2) . .
C16 C17 H17 121.4 . .
C16 C17 C18 117(2) . .
C18 C17 H17 121.4 . .
C13 C18 C17 122(2) . .
C13 C18 C21 124(2) . .
C17 C18 C21 114(2) . .
O1 C19 O2 116.8(19) . .
O1 C19 C1 126(2) . .
O2 C19 C1 117(2) . .
O3 C20 C5 115(2) . .
O4 C20 O3 125(2) . .
O4 C20 C5 120(2) . .
O5 C21 Tb1 53.2(9) . 11_665
O5 C21 C18 114.8(18) . .
O6 C21 Tb1 68.7(11) . 11_665
O6 C21 O5 121.9(18) . .
O6 C21 C18 123.3(18) . .
C18 C21 Tb1 167.9(14) . 11_665
O7 C22 Tb2 57.3(11) . .
O7 C22 C16 117(2) . .
O8 C22 Tb2 63.4(13) . .
O8 C22 O7 120(2) . .
O8 C22 C16 122(2) . .
C16 C22 Tb2 173.8(19) . .
O9 C23 O9 133(5) . 2_865
O9 C23 H23 113.3 2_865 .
O9 C23 H23 113.3 . .

loop_
_geom_bond_atom_site_label_1
_geom_bond_atom_site_label_2
_geom_bond_distance
_geom_bond_site_symmetry_2
Tb1 O1 2.266(17) .
Tb1 O1 2.266(17) 2_755
Tb1 O3W 2.41(2) .
Tb1 O4 2.333(16) 12_635
Tb1 O4 2.333(16) 11_565
Tb1 O5 2.429(12) 11_565
Tb1 O5 2.429(12) 12_635
Tb1 O6 2.769(13) 12_635
Tb1 O6 2.769(13) 11_565
Tb1 C21 2.97(2) 11_565
Tb1 C21 2.97(2) 12_635
Tb2 O1W 2.36(2) .
Tb2 O2 2.334(16) 8_644
Tb2 O2W 2.36(3) .
Tb2 O2WA 2.35(3) .
Tb2 O3 2.393(16) 14_454
Tb2 O6 2.294(13) 14_454
Tb2 O7 2.405(13) .
Tb2 O8 2.549(18) .
Tb2 O9 2.38(2) .
Tb2 C22 2.85(3) .
O1 C19 1.31(3) .
O1W H1WA 0.8768 .
O1W H1WB 0.8777 .
O2 Tb2 2.334(16) 16_534
O2 C19 1.33(3) .
O2W H2WA 0.8134 .
O2W H2WB 0.8830 .
O2WA H2WC 0.8819 .
O2WA H2WD 0.8216 .
O3 Tb2 2.393(16) 14_454
O3 C20 1.23(3) .
O3W H3W 0.8351 .
O4 Tb1 2.333(16) 11_665
O4 C20 1.22(3) .
O5 Tb1 2.429(12) 11_665
O5 C21 1.27(3) .
O6 Tb1 2.769(13) 11_665
O6 Tb2 2.294(13) 14_454
O6 C21 1.24(2) .
O7 C22 1.40(4) .
O8 C22 1.30(3) .
O9 C23 1.15(3) .
C1 C2 1.27(4) .
C1 C6 1.39(4) .
C1 C19 1.46(2) .
C2 H2 0.9300 .
C2 C3 1.47(3) .
C3 H3 0.9300 .
C3 C4 1.50(4) .
C4 C5 1.30(4) .
C4 C7 1.52(3) .
C5 C6 1.41(3) .
C5 C20 1.49(2) .
C6 H6 0.9300 .
C7 C8 1.36(4) .
C7 C12 1.41(3) .
C8 H8 0.9300 .
C8 C9 1.36(3) .
C9 H9 0.9300 .
C9 C10 1.41(3) .
C10 H10 0.9300 .
C10 C11 1.31(4) .
C11 C12 1.34(3) .
C11 C13 1.48(3) .
C12 H12 0.9300 .
C13 C14 1.47(3) .
C13 C18 1.30(3) .
C14 H14 0.9300 .
C14 C15 1.42(3) .
C15 H15 0.9300 .
C15 C16 1.29(4) .
C16 C17 1.38(3) .
C16 C22 1.49(3) .
C17 H17 0.9300 .
C17 C18 1.44(3) .
C18 C21 1.53(3) .
C21 Tb1 2.97(2) 11_665
C23 O9 1.15(3) 2_865
C23 H23 0.9300 .

loop_
_geom_torsion_atom_site_label_1
_geom_torsion_atom_site_label_2
_geom_torsion_atom_site_label_3
_geom_torsion_atom_site_label_4
_geom_torsion
_geom_torsion_site_symmetry_1
_geom_torsion_site_symmetry_4
Tb1 O1 C19 O2 -117(5) . .
Tb1 O1 C19 C1 68(7) . .
Tb1 O4 C20 O3 1(4) 11_665 .
Tb1 O4 C20 C5 175.6(14) 11_665 .
Tb1 O5 C21 O6 1(2) 11_665 .
Tb1 O5 C21 C18 -178.6(15) 11_665 .
Tb1 O6 C21 O5 -1(2) 11_665 .
Tb1 O6 C21 C18 179(2) 11_665 .
Tb2 O2 C19 O1 -4(3) 16_534 .
Tb2 O2 C19 C1 171.9(17) 16_534 .
Tb2 O3 C20 O4 -35(4) 14_454 .
Tb2 O3 C20 C5 149.8(18) 14_454 .
Tb2 O6 C21 Tb1 143(3) 14_454 11_665
Tb2 O6 C21 O5 142(3) 14_454 .
Tb2 O6 C21 C18 -39(4) 14_454 .
Tb2 O7 C22 O8 6(2) . .
Tb2 O7 C22 C16 177.2(19) . .
Tb2 O8 C22 O7 -6(2) . .
Tb2 O8 C22 C16 -176(2) . .
Tb2 O9 C23 O9 130(2) . 2_865
C1 C2 C3 C4 3(4) . .
C2 C1 C6 C5 6(5) . .
C2 C1 C19 O1 6(4) . .
C2 C1 C19 O2 -170(2) . .
C2 C3 C4 C5 1(4) . .
C2 C3 C4 C7 -180(2) . .
C3 C4 C5 C6 -2(4) . .
C3 C4 C5 C20 -176(2) . .
C3 C4 C7 C8 51(4) . .
C3 C4 C7 C12 -130(3) . .
C4 C5 C6 C1 -1(4) . .
C4 C5 C20 O3 -131(3) . .
C4 C5 C20 O4 54(3) . .
C4 C7 C8 C9 -177(3) . .
C4 C7 C12 C11 -177(3) . .
C5 C4 C7 C8 -130(3) . .
C5 C4 C7 C12 49(4) . .
C6 C1 C2 C3 -7(5) . .
C6 C1 C19 O1 -165(3) . .
C6 C1 C19 O2 19(4) . .
C6 C5 C20 O3 54(3) . .
C6 C5 C20 O4 -122(3) . .
C7 C4 C5 C6 179(3) . .
C7 C4 C5 C20 5(4) . .
C7 C8 C9 C10 -6(5) . .
C8 C7 C12 C11 2(4) . .
C8 C9 C10 C11 3(6) . .
C9 C10 C11 C12 3(6) . .
C9 C10 C11 C13 -175(4) . .
C10 C11 C12 C7 -5(5) . .
C10 C11 C13 C14 -61(5) . .
C10 C11 C13 C18 118(4) . .
C11 C13 C14 C15 -177(3) . .
C11 C13 C18 C17 175(2) . .
C11 C13 C18 C21 -3(4) . .
C12 C7 C8 C9 4(4) . .
C12 C11 C13 C14 121(3) . .
C12 C11 C13 C18 -60(4) . .
C13 C11 C12 C7 173(3) . .
C13 C14 C15 C16 0(4) . .
C13 C18 C21 Tb1 -61(8) . 11_665
C13 C18 C21 O5 -56(3) . .
C13 C18 C21 O6 125(3) . .
C14 C13 C18 C17 -7(4) . .
C14 C13 C18 C21 176(2) . .
C14 C15 C16 C17 -3(4) . .
C14 C15 C16 C22 180(3) . .
C15 C16 C17 C18 1(3) . .
C15 C16 C22 O7 -178(2) . .
C15 C16 C22 O8 -7(4) . .
C16 C17 C18 C13 4(4) . .
C16 C17 C18 C21 -179(2) . .
C17 C16 C22 O7 5(3) . .
C17 C16 C22 O8 175(2) . .
C17 C18 C21 Tb1 121(7) . 11_665
C17 C18 C21 O5 127(2) . .
C17 C18 C21 O6 -52(3) . .
C18 C13 C14 C15 4(4) . .
C19 C1 C2 C3 -177(2) . .
C19 C1 C6 C5 176(3) . .
C20 C5 C6 C1 173(2) . .
C22 C16 C17 C18 178(2) . .

loop_
_twin_individual_id
_twin_individual_mass_fraction_refined
1 0.80(5)
2 0.20(5)
